data_7057115
loop_
_publ_author_name
'Zhang, Zongyao'
'Xu, Lijin'
'Cao, Rui'

_publ_section_title
;
 Structures and single crystal to single crystal transformations of
 cadmium frameworks using a flexible tripodal ligand
;
_journal_issue 7
_journal_name_full 'New Journal of Chemistry'
_journal_page_first 5593
_journal_paper_doi 10.1039/C7NJ05125E
_journal_volume 42
_journal_year 2018
_chemical_formula_sum 'C74 H78 Cd2 N14 O8'
_chemical_formula_weight 1516.30
_space_group_crystal_system triclinic
_space_group_IT_number 2
_space_group_name_Hall '-P 1'
_space_group_name_H-M_alt 'P -1'
_symmetry_space_group_name_Hall '-P 1'
_symmetry_space_group_name_H-M 'P -1'
_atom_sites_solution_hydrogens geom
_audit_creation_method SHELXL-2018/1
_audit_update_record
;
2018-03-03 deposited with the CCDC.
2018-03-06 downloaded from the CCDC.
;
_cell_angle_alpha 101.133(19)
_cell_angle_beta 92.04(3)
_cell_angle_gamma 92.143(19)
_cell_formula_units_Z 2
_cell_length_a 14.180(9)
_cell_length_b 15.386(8)
_cell_length_c 18.466(12)
_cell_measurement_reflns_used 3730
_cell_measurement_temperature 150(2)
_cell_measurement_theta_max 25.14
_cell_measurement_theta_min 2.46
_cell_volume 3946(4)
_computing_cell_refinement 'Bruker SAINT'
_computing_data_collection 'Bruker APEX2'
_computing_data_reduction 'Bruker SAINT'
_computing_molecular_graphics 'Bruker SHELXTL'
_computing_publication_material 'Bruker SHELXTL'
_computing_structure_refinement 'SHELXL-2018/1 (Sheldrick, 2018)'
_computing_structure_solution 'SHELXS-97 (Sheldrick 2008)'
_diffrn_ambient_temperature 150(2)
_diffrn_measured_fraction_theta_full 0.994
_diffrn_measured_fraction_theta_max 0.989
_diffrn_measurement_device_type 'Bruker APEX-II CCD'
_diffrn_measurement_method '\f and \w scans'
_diffrn_radiation_type MoK\a
_diffrn_radiation_wavelength 0.71073
_diffrn_reflns_av_R_equivalents 0.1417
_diffrn_reflns_av_unetI/netI 0.1793
_diffrn_reflns_Laue_measured_fraction_full 0.994
_diffrn_reflns_Laue_measured_fraction_max 0.989
_diffrn_reflns_limit_h_max 17
_diffrn_reflns_limit_h_min -17
_diffrn_reflns_limit_k_max 18
_diffrn_reflns_limit_k_min -19
_diffrn_reflns_limit_l_max 23
_diffrn_reflns_limit_l_min -23
_diffrn_reflns_number 36826
_diffrn_reflns_point_group_measured_fraction_full 0.994
_diffrn_reflns_point_group_measured_fraction_max 0.989
_diffrn_reflns_theta_full 25.242
_diffrn_reflns_theta_max 26.394
_diffrn_reflns_theta_min 2.250
_exptl_absorpt_coefficient_mu 0.598
_exptl_absorpt_correction_T_max 0.7454
_exptl_absorpt_correction_T_min 0.6752
_exptl_absorpt_correction_type multi-scan
_exptl_absorpt_process_details sadabs
_exptl_crystal_colour colourless
_exptl_crystal_density_diffrn 1.276
_exptl_crystal_description Block
_exptl_crystal_F_000 1560
_exptl_crystal_size_max 0.200
_exptl_crystal_size_mid 0.180
_exptl_crystal_size_min 0.150
_refine_diff_density_max 0.979
_refine_diff_density_min -0.829
_refine_diff_density_rms 0.110
_refine_ls_extinction_method none
_refine_ls_goodness_of_fit_ref 0.995
_refine_ls_hydrogen_treatment constr
_refine_ls_matrix_type full
_refine_ls_number_parameters 919
_refine_ls_number_reflns 16017
_refine_ls_number_restraints 105
_refine_ls_restrained_S_all 1.000
_refine_ls_R_factor_all 0.1613
_refine_ls_R_factor_gt 0.0708
_refine_ls_shift/su_max 0.001
_refine_ls_shift/su_mean 0.000
_refine_ls_structure_factor_coef Fsqd
_refine_ls_weighting_details 'w=1/[\s^2^(Fo^2^)+(0.0682P)^2^] where P=(Fo^2^+2Fc^2^)/3'
_refine_ls_weighting_scheme calc
_refine_ls_wR_factor_gt 0.1388
_refine_ls_wR_factor_ref 0.1684
_reflns_Friedel_coverage 0.000
_reflns_number_gt 8330
_reflns_number_total 16017
_reflns_threshold_expression 'I > 2\s(I)'
_cod_data_source_file c7nj05125e2.cif
_cod_data_source_block complex3
_cod_depositor_comments 'Adding full bibliography for 7057111--7057115.cif.'
_cod_database_code 7057115
_shelx_shelxl_version_number 2018/1
_shelx_space_group_comment
; 
The symmetry employed for this shelxl refinement is uniquely defined 
by the following loop, which should always be used as a source of 
symmetry information in preference to the above space-group names. 
They are only intended as comments. 
;
_shelx_estimated_absorpt_t_min 0.890
_shelx_estimated_absorpt_t_max 0.916

loop_
_space_group_symop_operation_xyz
'x, y, z'
'-x, -y, -z'

loop_
_atom_site_label
_atom_site_type_symbol
_atom_site_fract_x
_atom_site_fract_y
_atom_site_fract_z
_atom_site_U_iso_or_equiv
_atom_site_adp_type
_atom_site_occupancy
_atom_site_site_symmetry_order
_atom_site_calc_flag
_atom_site_refinement_flags_posn
_atom_site_refinement_flags_adp
_atom_site_refinement_flags_occupancy
_atom_site_disorder_assembly
_atom_site_disorder_group
C1 C 0.2140(5) 0.5654(4) -0.1453(4) 0.0315(16) Uani 1 1 d . . . . .
C2 C 0.2086(6) 0.6594(5) -0.1575(5) 0.071(3) Uani 1 1 d . . . . .
H2A H 0.201382 0.699455 -0.110108 0.106 Uiso 1 1 calc R U . . .
H2B H 0.154175 0.663256 -0.190835 0.106 Uiso 1 1 calc R U . . .
H2C H 0.266593 0.676361 -0.179602 0.106 Uiso 1 1 calc R U . . .
C3 C 0.3813(4) 0.2491(4) -0.1690(3) 0.0256(15) Uani 1 1 d . . . . .
C4 C 0.4389(6) 0.1717(5) -0.1908(5) 0.065(3) Uani 1 1 d . . . . .
H4A H 0.433117 0.132726 -0.154926 0.098 Uiso 1 1 calc R U . . .
H4B H 0.505169 0.191561 -0.192276 0.098 Uiso 1 1 calc R U . . .
H4C H 0.416820 0.139330 -0.239858 0.098 Uiso 1 1 calc R U . . .
C5 C 0.4007(4) 0.4106(4) 0.0063(3) 0.0254(15) Uani 1 1 d . . . . .
H5 H 0.421245 0.352119 -0.009420 0.030 Uiso 1 1 calc R U . . .
C6 C 0.3252(4) 0.5291(4) 0.0130(3) 0.0299(16) Uani 1 1 d . . . . .
H6 H 0.281399 0.570886 0.002727 0.036 Uiso 1 1 calc R U . . .
C7 C 0.3907(4) 0.5438(4) 0.0703(3) 0.0299(16) Uani 1 1 d . . . . .
H7 H 0.401149 0.596600 0.106532 0.036 Uiso 1 1 calc R U . . .
C8 C 0.5082(4) 0.4489(4) 0.1200(3) 0.0272(15) Uani 1 1 d . . . . .
H8A H 0.545965 0.503802 0.141625 0.033 Uiso 1 1 calc R U . . .
H8B H 0.551624 0.404790 0.095365 0.033 Uiso 1 1 calc R U . . .
C9 C 0.4598(4) 0.4131(4) 0.1812(3) 0.0216(14) Uani 1 1 d . . . . .
C10 C 0.4739(4) 0.3294(4) 0.1932(3) 0.0274(15) Uani 1 1 d . . . . .
H10 H 0.516836 0.293363 0.164053 0.033 Uiso 1 1 calc R U . . .
C11 C 0.4265(4) 0.2964(5) 0.2474(4) 0.0338(17) Uani 1 1 d . . . . .
H11 H 0.436746 0.238074 0.255024 0.041 Uiso 1 1 calc R U . . .
C12 C 0.3638(4) 0.3492(4) 0.2906(3) 0.0277(15) Uani 1 1 d . . . . .
H12 H 0.330393 0.326536 0.327115 0.033 Uiso 1 1 calc R U . . .
C13 C 0.3498(4) 0.4354(4) 0.2802(3) 0.0217(14) Uani 1 1 d . . . . .
C14 C 0.3968(4) 0.4666(4) 0.2252(3) 0.0184(13) Uani 1 1 d . . . . .
H14 H 0.386488 0.524734 0.217139 0.022 Uiso 1 1 calc R U . . .
C15 C 0.2805(4) 0.4940(4) 0.3237(3) 0.0215(14) Uani 1 1 d . . . . .
H15A H 0.296606 0.556519 0.321193 0.026 Uiso 1 1 calc R U . . .
H15B H 0.216401 0.478818 0.300778 0.026 Uiso 1 1 calc R U . . .
C16 C 0.2065(3) 0.5423(4) 0.4377(3) 0.0242(15) Uani 1 1 d . . . . .
H16A H 0.214631 0.601670 0.424930 0.029 Uiso 1 1 calc R U . . .
H16B H 0.216459 0.549754 0.491960 0.029 Uiso 1 1 calc R U . . .
C17 C 0.1064(4) 0.5074(4) 0.4167(3) 0.0229(14) Uani 1 1 d . . . . .
C18 C 0.0345(4) 0.5672(4) 0.4313(3) 0.0245(15) Uani 1 1 d . . . . .
H18 H 0.050105 0.628064 0.450503 0.029 Uiso 1 1 calc R U . . .
C19 C -0.0592(4) 0.5383(5) 0.4180(3) 0.0271(15) Uani 1 1 d . . . . .
C20 C -0.0818(4) 0.4498(5) 0.3887(3) 0.0321(17) Uani 1 1 d . . . . .
H20 H -0.146031 0.429915 0.378990 0.039 Uiso 1 1 calc R U . . .
C21 C -0.0116(4) 0.3907(5) 0.3738(3) 0.0329(17) Uani 1 1 d . . . . .
H21 H -0.027453 0.330075 0.353690 0.039 Uiso 1 1 calc R U . . .
C22 C 0.0829(4) 0.4192(4) 0.3880(3) 0.0277(15) Uani 1 1 d . . . . .
H22 H 0.131248 0.377935 0.377912 0.033 Uiso 1 1 calc R U . . .
C23 C -0.1354(4) 0.6059(5) 0.4351(3) 0.0411(19) Uani 1 1 d . . . . .
H23A H -0.193973 0.575553 0.446993 0.049 Uiso 1 1 calc R U . . .
H23B H -0.114380 0.651069 0.479077 0.049 Uiso 1 1 calc R U . . .
C24 C -0.1880(4) 0.6076(5) 0.3051(3) 0.0291(16) Uani 1 1 d . . . . .
H24 H -0.202202 0.545679 0.291434 0.035 Uiso 1 1 calc R U . . .
C25 C -0.1425(5) 0.7379(5) 0.3715(4) 0.0417(19) Uani 1 1 d . . . . .
H25 H -0.119169 0.783525 0.411033 0.050 Uiso 1 1 calc R U . . .
C26 C -0.1696(5) 0.7477(5) 0.3024(4) 0.0446(19) Uani 1 1 d . . . . .
H26 H -0.169853 0.802048 0.285268 0.053 Uiso 1 1 calc R U . . .
C27 C 0.3734(4) 0.5170(4) 0.4389(3) 0.0244(14) Uani 1 1 d . . . . .
H27A H 0.382815 0.581466 0.440630 0.029 Uiso 1 1 calc R U . . .
H27B H 0.424018 0.486549 0.409721 0.029 Uiso 1 1 calc R U . . .
C28 C 0.3804(4) 0.4992(4) 0.5161(3) 0.0254(15) Uani 1 1 d . . . . .
C29 C 0.3818(4) 0.5700(5) 0.5763(3) 0.0326(17) Uani 1 1 d . . . . .
H29 H 0.378069 0.628856 0.568043 0.039 Uiso 1 1 calc R U . . .
C30 C 0.3885(4) 0.5554(5) 0.6480(4) 0.0385(19) Uani 1 1 d . . . . .
H30 H 0.389065 0.604020 0.688436 0.046 Uiso 1 1 calc R U . . .
C31 C 0.3945(4) 0.4699(6) 0.6607(3) 0.0400(19) Uani 1 1 d . U . . .
H31 H 0.398790 0.460393 0.709971 0.048 Uiso 1 1 calc R U . . .
C32 C 0.3943(4) 0.3979(5) 0.6021(3) 0.0282(15) Uani 1 1 d . U . . .
C33 C 0.3865(4) 0.4149(5) 0.5297(3) 0.0271(16) Uani 1 1 d . . . . .
H33 H 0.385361 0.366336 0.489070 0.033 Uiso 1 1 calc R U . . .
C34 C 0.3992(4) 0.3057(5) 0.6163(4) 0.0431(19) Uani 1 1 d . . . . .
H34A H 0.373398 0.303824 0.665160 0.052 Uiso 1 1 calc R U . . .
H34B H 0.359066 0.265069 0.578474 0.052 Uiso 1 1 calc R U . . .
C35 C 0.5433(5) 0.2391(5) 0.5536(4) 0.046(2) Uani 1 1 d . . . . .
H35 H 0.519873 0.231020 0.503828 0.055 Uiso 1 1 calc R U . . .
C36 C 0.5546(4) 0.2741(4) 0.6738(4) 0.0345(17) Uani 1 1 d . . . . .
H36 H 0.539482 0.295277 0.723642 0.041 Uiso 1 1 calc R U . . .
C37 C 0.6287(5) 0.2186(5) 0.5770(4) 0.047(2) Uani 1 1 d . . . . .
H37 H 0.676282 0.192749 0.545895 0.057 Uiso 1 1 calc R U . . .
C39 C 0.6956(5) 0.2144(5) 0.8577(5) 0.048(2) Uani 1 1 d . . . . .
C40 C 0.6703(7) 0.2031(6) 0.9341(5) 0.074(3) Uani 1 1 d . . . . .
H40A H 0.728169 0.204338 0.965036 0.111 Uiso 1 1 calc R U . . .
H40B H 0.635441 0.146179 0.930976 0.111 Uiso 1 1 calc R U . . .
H40C H 0.630864 0.251423 0.956048 0.111 Uiso 1 1 calc R U . . .
C41 C 0.8376(4) 0.4106(4) 0.8141(3) 0.0252(14) Uani 1 1 d . . . . .
H41 H 0.782580 0.414280 0.842245 0.030 Uiso 1 1 calc R U . . .
C42 C 0.9395(4) 0.3657(4) 0.7343(3) 0.0300(16) Uani 1 1 d . . . . .
H42 H 0.969980 0.330505 0.694649 0.036 Uiso 1 1 calc R U . . .
C43 C 0.9745(4) 0.4429(4) 0.7743(3) 0.0335(17) Uani 1 1 d . . . . .
H43 H 1.033167 0.472110 0.768384 0.040 Uiso 1 1 calc R U . . .
C44 C 0.9181(4) 0.5499(4) 0.8847(3) 0.0252(14) Uani 1 1 d . . . . .
H44A H 0.985661 0.561910 0.900146 0.030 Uiso 1 1 calc R U . . .
H44B H 0.884534 0.536688 0.927752 0.030 Uiso 1 1 calc R U . . .
C45 C 0.9131(4) 0.6641(4) 0.8044(3) 0.0264(15) Uani 1 1 d . . . . .
H45 H 0.959836 0.633334 0.775383 0.032 Uiso 1 1 calc R U . . .
C46 C 0.8796(4) 0.6318(4) 0.8643(3) 0.0199(13) Uani 1 1 d . . . . .
C47 C 0.8092(4) 0.6769(4) 0.9053(3) 0.0212(14) Uani 1 1 d . . . . .
H47 H 0.784789 0.654561 0.945664 0.025 Uiso 1 1 calc R U . . .
C48 C 0.7749(4) 0.7526(4) 0.8880(3) 0.0211(14) Uani 1 1 d . . . . .
C49 C 0.8098(4) 0.7852(4) 0.8281(3) 0.0265(15) Uani 1 1 d . . . . .
H49 H 0.785967 0.837708 0.815970 0.032 Uiso 1 1 calc R U . . .
C50 C 0.8786(4) 0.7415(4) 0.7866(3) 0.0292(15) Uani 1 1 d . . . . .
H50 H 0.902541 0.763855 0.746056 0.035 Uiso 1 1 calc R U . . .
C51 C 0.6986(4) 0.8009(4) 0.9321(3) 0.0271(15) Uani 1 1 d . . . . .
H51A H 0.638443 0.791531 0.902176 0.033 Uiso 1 1 calc R U . . .
H51B H 0.689515 0.775569 0.976882 0.033 Uiso 1 1 calc R U . . .
C52 C 0.7919(4) 0.9137(4) 1.0163(3) 0.0304(16) Uani 1 1 d . . . . .
H52A H 0.838123 0.866443 1.008939 0.036 Uiso 1 1 calc R U . . .
H52B H 0.759842 0.910957 1.062571 0.036 Uiso 1 1 calc R U . . .
C53 C 0.8437(4) 1.0011(4) 1.0247(3) 0.0234(14) Uani 1 1 d . . . . .
C54 C 0.8725(4) 1.0341(4) 0.9643(3) 0.0287(15) Uani 1 1 d . . . . .
H54 H 0.853234 1.002308 0.916390 0.034 Uiso 1 1 calc R U . . .
C55 C 0.9279(4) 1.1111(4) 0.9702(3) 0.0255(14) Uani 1 1 d . . . . .
C56 C 0.9553(4) 1.1574(4) 1.0400(4) 0.0340(17) Uani 1 1 d . . . . .
H56 H 0.994953 1.209584 1.045431 0.041 Uiso 1 1 calc R U . . .
C57 C 0.9253(4) 1.1280(4) 1.1023(4) 0.0336(16) Uani 1 1 d . . . . .
H57 H 0.942738 1.160987 1.150198 0.040 Uiso 1 1 calc R U . . .
C58 C 0.8700(4) 1.0507(4) 1.0943(3) 0.0335(16) Uani 1 1 d . . . . .
H58 H 0.849579 1.030904 1.137039 0.040 Uiso 1 1 calc R U . . .
C59 C 0.9573(5) 1.1382(4) 0.8995(4) 0.0342(17) Uani 1 1 d . . . . .
H59A H 0.999814 1.093517 0.874292 0.041 Uiso 1 1 calc R U . . .
H59B H 0.900351 1.137009 0.866735 0.041 Uiso 1 1 calc R U . . .
C60 C 0.9679(4) 1.3062(4) 0.9344(4) 0.0320(16) Uani 1 1 d . . . . .
H60 H 0.906129 1.316797 0.951390 0.038 Uiso 1 1 calc R U . . .
N12 N 1.1152(3) 1.3275(3) 0.9030(3) 0.0265(12) Uani 1 1 d . . . . .
C62 C 1.0940(4) 1.2417(4) 0.8902(3) 0.0280(15) Uani 1 1 d . . . . .
H62 H 1.136028 1.197375 0.870452 0.034 Uiso 1 1 calc R U . . .
C63 C 0.6362(4) 0.9452(4) 0.9707(4) 0.0359(17) Uani 1 1 d . . . . .
H63A H 0.654644 1.007971 0.991682 0.043 Uiso 1 1 calc R U . . .
H63B H 0.601527 0.920872 1.008493 0.043 Uiso 1 1 calc R U . . .
C64 C 0.5715(5) 0.9410(4) 0.9031(4) 0.0407(19) Uani 1 1 d . . . . .
C65 C 0.4792(5) 0.9073(5) 0.8990(5) 0.054(2) Uani 1 1 d . . . . .
H65 H 0.454860 0.885677 0.939747 0.065 Uiso 1 1 calc R U . . .
C66 C 0.4215(6) 0.9047(6) 0.8357(6) 0.072(3) Uani 1 1 d . . . . .
H66 H 0.357501 0.883436 0.834286 0.086 Uiso 1 1 calc R U . . .
C67 C 0.4563(6) 0.9322(6) 0.7765(6) 0.066(3) Uani 1 1 d . . . . .
H67 H 0.417324 0.928495 0.733053 0.079 Uiso 1 1 calc R U . . .
C68 C 0.5485(6) 0.9657(5) 0.7787(5) 0.056(2) Uani 1 1 d . . . . .
C69 C 0.6061(5) 0.9697(4) 0.8424(4) 0.0414(19) Uani 1 1 d . . . . .
H69 H 0.669535 0.992245 0.843871 0.050 Uiso 1 1 calc R U . . .
C70 C 0.5885(7) 0.9984(6) 0.7132(5) 0.072(3) Uani 1 1 d . . . . .
H70A H 0.535908 1.015851 0.683117 0.087 Uiso 1 1 calc R U . . .
H70B H 0.630214 1.051730 0.731456 0.087 Uiso 1 1 calc R U . . .
N13 N 0.6421(5) 0.9316(5) 0.6664(4) 0.067(2) Uani 1 1 d D U . . .
N14A N 0.7892(8) 0.8784(9) 0.6351(8) 0.083(6) Uani 0.496(14) 1 d DG U P A 1
C71A C 0.7406(9) 0.9470(10) 0.6727(10) 0.075(6) Uani 0.496(14) 1 d DG U P A 1
H71A H 0.770641 0.999888 0.700397 0.090 Uiso 0.496(14) 1 calc R U P A 1
C74A C 0.7186(11) 0.8264(11) 0.5921(9) 0.116(10) Uani 0.496(14) 1 d DG U P A 1
H74A H 0.726818 0.783756 0.548473 0.139 Uiso 0.496(14) 1 calc R U P A 1
C75A C 0.6342(10) 0.8479(10) 0.6242(10) 0.062(5) Uani 0.496(14) 1 d DG U P A 1
H75A H 0.578699 0.810213 0.617895 0.074 Uiso 0.496(14) 1 calc R U P A 1
C71B C 0.7224(13) 0.9014(13) 0.6562(13) 0.090(7) Uani 0.504(14) 1 d D U P A 2
H71B H 0.779637 0.929563 0.678913 0.108 Uiso 0.504(14) 1 calc R U P A 2
C74B C 0.6269(10) 0.8100(10) 0.5768(9) 0.054(5) Uani 0.504(14) 1 d D U P A 2
H74B H 0.606420 0.765584 0.535432 0.065 Uiso 0.504(14) 1 calc R U P A 2
C75B C 0.5731(13) 0.8710(11) 0.6148(9) 0.065(6) Uani 0.504(14) 1 d D U P A 2
H75B H 0.506553 0.875068 0.610221 0.078 Uiso 0.504(14) 1 calc R U P A 2
N14B N 0.7156(10) 0.8226(11) 0.6077(9) 0.071(6) Uani 0.504(14) 1 d D U P A 2
C76 C 0.8782(5) 0.1214(5) 0.6254(5) 0.0384(19) Uani 1 1 d . U . . .
Cd1 Cd 0.25074(3) 0.38615(3) -0.13728(3) 0.02631(14) Uani 1 1 d . . . . .
Cd2 Cd 0.76489(3) 0.22316(3) 0.72245(3) 0.03953(17) Uani 1 1 d . . . . .
N1 N 0.3317(3) 0.4455(3) -0.0273(3) 0.0265(12) Uani 1 1 d . . . . .
N2 N 0.4381(3) 0.4681(3) 0.0654(2) 0.0228(12) Uani 1 1 d . . . . .
N3 N 0.2798(3) 0.4856(3) 0.4019(2) 0.0212(11) Uani 1 1 d . . . . .
N4 N -0.1554(3) 0.6497(4) 0.3732(3) 0.0326(14) Uani 1 1 d . . . . .
N5 N -0.1972(3) 0.6640(4) 0.2606(3) 0.0330(13) Uani 1 1 d . . . . .
N6 N 0.4963(4) 0.2738(4) 0.6151(3) 0.0368(14) Uani 1 1 d . . . . .
N7 N 0.6369(3) 0.2406(4) 0.6525(3) 0.0368(14) Uani 1 1 d . . . . .
N8 N 0.8531(3) 0.3453(3) 0.7592(3) 0.0232(12) Uani 1 1 d . . . . .
N9 N 0.9095(3) 0.4716(3) 0.8253(3) 0.0212(11) Uani 1 1 d . . . . .
N10 N 0.7210(3) 0.8959(3) 0.9541(3) 0.0239(12) Uani 1 1 d . . . . .
N11 N 1.0047(3) 1.2247(3) 0.9087(3) 0.0281(12) Uani 1 1 d . . . . .
C61 C 1.0363(4) 1.3676(4) 0.9308(3) 0.0264(15) Uani 1 1 d . . . . .
H61 H 1.030772 1.429842 0.945347 0.032 Uiso 1 1 calc R U . . .
O1 O 0.3057(3) 0.2407(4) -0.1410(3) 0.0678(17) Uani 1 1 d . . . . .
O2 O 0.4081(3) 0.3241(3) -0.1844(2) 0.0403(12) Uani 1 1 d . . . . .
O3 O 0.2777(3) 0.5201(3) -0.1755(2) 0.0415(12) Uani 1 1 d . . . . .
O4 O 0.1550(3) 0.5366(3) -0.1066(3) 0.0512(14) Uani 1 1 d . . . . .
O5 O 0.8491(5) 0.1739(5) 0.6015(3) 0.093(2) Uani 1 1 d . . . . .
O6 O 0.8748(6) 0.1168(6) 0.6873(5) 0.134(3) Uani 1 1 d . U . . .
O7 O 0.7407(4) 0.1540(4) 0.8174(3) 0.0709(17) Uani 1 1 d . . . . .
O8 O 0.6721(4) 0.2803(3) 0.8323(3) 0.0553(15) Uani 1 1 d . . . . .
C77 C 0.9447(9) 0.0604(9) 0.5781(7) 0.146(5) Uani 1 1 d . U . . .
H77A H 0.907746 0.011684 0.546319 0.220 Uiso 1 1 calc R U . . .
H77B H 0.988867 0.036207 0.610322 0.220 Uiso 1 1 calc R U . . .
H77C H 0.980209 0.094252 0.547410 0.220 Uiso 1 1 calc R U . . .

loop_
_atom_site_aniso_label
_atom_site_aniso_U_11
_atom_site_aniso_U_22
_atom_site_aniso_U_33
_atom_site_aniso_U_23
_atom_site_aniso_U_13
_atom_site_aniso_U_12
C1 0.028(4) 0.036(4) 0.032(4) 0.016(3) -0.017(3) -0.007(3)
C2 0.071(6) 0.038(5) 0.109(8) 0.028(5) -0.007(5) 0.007(4)
C3 0.015(3) 0.040(4) 0.022(3) 0.008(3) -0.004(3) 0.007(3)
C4 0.073(6) 0.043(5) 0.084(7) 0.016(5) 0.022(5) 0.012(4)
C5 0.021(3) 0.040(4) 0.018(3) 0.011(3) 0.005(3) 0.001(3)
C6 0.031(4) 0.044(4) 0.021(4) 0.017(3) 0.015(3) 0.012(3)
C7 0.040(4) 0.033(4) 0.016(3) 0.003(3) 0.009(3) 0.007(3)
C8 0.017(3) 0.046(4) 0.021(3) 0.011(3) -0.001(3) 0.004(3)
C9 0.009(3) 0.041(4) 0.012(3) 0.002(3) -0.004(2) -0.008(3)
C10 0.021(3) 0.028(4) 0.027(4) -0.008(3) -0.005(3) -0.001(3)
C11 0.031(4) 0.036(4) 0.035(4) 0.007(3) -0.004(3) 0.004(3)
C12 0.029(3) 0.033(4) 0.021(3) 0.006(3) 0.007(3) -0.003(3)
C13 0.016(3) 0.036(4) 0.011(3) 0.000(3) 0.003(2) 0.000(3)
C14 0.016(3) 0.032(4) 0.009(3) 0.008(3) -0.003(2) 0.002(3)
C15 0.016(3) 0.033(4) 0.018(3) 0.011(3) 0.000(2) 0.003(3)
C16 0.011(3) 0.047(4) 0.013(3) -0.001(3) 0.004(2) 0.003(3)
C17 0.012(3) 0.046(4) 0.011(3) 0.005(3) 0.001(2) 0.001(3)
C18 0.017(3) 0.050(4) 0.008(3) 0.008(3) 0.001(2) 0.004(3)
C19 0.013(3) 0.059(5) 0.013(3) 0.018(3) -0.001(2) 0.004(3)
C20 0.008(3) 0.068(5) 0.019(3) 0.007(3) 0.004(3) -0.010(3)
C21 0.027(4) 0.051(5) 0.016(3) -0.003(3) 0.004(3) -0.011(3)
C22 0.021(3) 0.044(4) 0.018(3) 0.004(3) 0.003(3) 0.003(3)
C23 0.026(4) 0.077(6) 0.024(4) 0.015(4) 0.001(3) 0.017(4)
C24 0.018(3) 0.045(4) 0.024(4) 0.006(3) 0.001(3) 0.005(3)
C25 0.032(4) 0.049(5) 0.040(5) -0.001(4) -0.001(3) 0.000(4)
C26 0.039(4) 0.042(5) 0.053(5) 0.014(4) -0.001(4) -0.007(4)
C27 0.016(3) 0.036(4) 0.022(3) 0.009(3) 0.000(3) 0.005(3)
C28 0.008(3) 0.048(4) 0.019(3) 0.003(3) -0.002(2) 0.001(3)
C29 0.020(3) 0.051(5) 0.024(4) 0.003(3) -0.009(3) -0.005(3)
C30 0.018(3) 0.065(5) 0.023(4) -0.013(4) -0.005(3) -0.004(3)
C31 0.015(3) 0.087(5) 0.017(3) 0.011(4) -0.005(3) -0.006(3)
C32 0.004(3) 0.053(4) 0.031(4) 0.019(3) -0.001(2) -0.003(3)
C33 0.010(3) 0.053(5) 0.016(3) 0.002(3) -0.001(2) 0.001(3)
C34 0.021(3) 0.082(6) 0.035(4) 0.035(4) -0.001(3) -0.003(4)
C35 0.038(4) 0.070(6) 0.032(4) 0.014(4) -0.008(4) -0.002(4)
C36 0.030(4) 0.041(4) 0.032(4) 0.005(3) -0.002(3) 0.004(3)
C37 0.040(4) 0.058(5) 0.039(5) -0.007(4) 0.010(4) 0.004(4)
C39 0.034(4) 0.031(4) 0.079(6) 0.014(4) 0.004(4) 0.001(4)
C40 0.093(7) 0.058(6) 0.072(7) 0.018(5) 0.016(6) -0.004(5)
C41 0.020(3) 0.032(4) 0.028(4) 0.013(3) 0.007(3) 0.007(3)
C42 0.035(4) 0.029(4) 0.025(4) -0.002(3) 0.009(3) 0.007(3)
C43 0.023(3) 0.043(4) 0.036(4) 0.006(3) 0.020(3) 0.006(3)
C44 0.026(3) 0.025(3) 0.024(4) 0.005(3) -0.003(3) 0.002(3)
C45 0.030(3) 0.029(4) 0.019(3) 0.000(3) -0.001(3) 0.004(3)
C46 0.017(3) 0.023(3) 0.019(3) 0.002(3) -0.007(3) 0.004(3)
C47 0.021(3) 0.022(3) 0.019(3) 0.001(3) 0.001(3) -0.002(3)
C48 0.017(3) 0.018(3) 0.025(3) -0.004(3) 0.000(3) -0.002(3)
C49 0.032(3) 0.022(3) 0.023(4) -0.002(3) -0.001(3) 0.002(3)
C50 0.042(4) 0.028(4) 0.018(3) 0.004(3) 0.007(3) -0.007(3)
C51 0.025(3) 0.024(4) 0.030(4) -0.001(3) 0.005(3) -0.001(3)
C52 0.042(4) 0.026(4) 0.024(4) 0.004(3) 0.007(3) -0.001(3)
C53 0.030(3) 0.020(3) 0.020(3) 0.004(3) 0.004(3) -0.001(3)
C54 0.033(4) 0.028(4) 0.023(4) 0.000(3) 0.002(3) -0.004(3)
C55 0.025(3) 0.023(4) 0.031(4) 0.012(3) 0.003(3) -0.001(3)
C56 0.033(4) 0.026(4) 0.039(4) 0.001(3) -0.010(3) -0.012(3)
C57 0.043(4) 0.028(4) 0.028(4) 0.003(3) 0.002(3) -0.008(3)
C58 0.045(4) 0.034(4) 0.021(4) 0.005(3) 0.002(3) -0.002(3)
C59 0.037(4) 0.021(4) 0.043(4) 0.005(3) 0.001(3) -0.019(3)
C60 0.023(3) 0.035(4) 0.041(4) 0.014(3) 0.009(3) 0.006(3)
N12 0.016(3) 0.033(3) 0.035(3) 0.018(3) -0.002(2) -0.001(2)
C62 0.022(3) 0.038(4) 0.029(4) 0.014(3) 0.007(3) 0.007(3)
C63 0.042(4) 0.023(4) 0.044(4) 0.004(3) 0.020(4) 0.009(3)
C64 0.036(4) 0.024(4) 0.059(5) -0.003(4) 0.005(4) 0.012(3)
C65 0.038(5) 0.031(4) 0.087(7) -0.007(4) 0.017(5) 0.014(4)
C66 0.037(5) 0.048(6) 0.120(9) -0.009(6) -0.008(6) 0.017(4)
C67 0.056(6) 0.043(6) 0.091(8) -0.005(5) -0.026(5) 0.017(5)
C68 0.070(6) 0.031(5) 0.064(6) 0.004(4) -0.013(5) 0.013(4)
C69 0.046(4) 0.025(4) 0.053(5) 0.008(4) -0.010(4) 0.012(3)
C70 0.102(7) 0.050(6) 0.064(6) 0.013(5) -0.028(6) 0.012(5)
N13 0.080(4) 0.057(4) 0.065(4) 0.010(3) 0.002(3) -0.006(3)
N14A 0.082(7) 0.081(7) 0.087(7) 0.020(4) 0.006(5) -0.002(4)
C71A 0.076(7) 0.071(7) 0.078(7) 0.016(5) 0.002(5) 0.007(5)
C74A 0.116(10) 0.116(10) 0.116(10) 0.021(3) 0.006(2) 0.004(2)
C75A 0.064(6) 0.058(6) 0.062(7) 0.012(4) 0.003(5) 0.001(5)
C71B 0.091(8) 0.088(8) 0.089(8) 0.017(5) 0.002(5) 0.006(5)
C74B 0.054(6) 0.054(6) 0.053(6) 0.006(4) -0.001(4) 0.000(4)
C75B 0.068(7) 0.063(7) 0.064(7) 0.008(5) 0.003(5) 0.007(5)
N14B 0.072(6) 0.070(6) 0.070(6) 0.015(2) 0.003(2) 0.001(2)
C76 0.036(3) 0.031(3) 0.041(4) -0.013(3) 0.000(3) 0.022(3)
Cd1 0.0189(2) 0.0345(3) 0.0292(3) 0.0168(2) -0.00308(19) -0.0036(2)
Cd2 0.0292(3) 0.0288(3) 0.0560(4) -0.0017(3) -0.0113(3) 0.0052(2)
N1 0.018(3) 0.044(3) 0.020(3) 0.011(3) 0.005(2) 0.004(2)
N2 0.020(3) 0.036(3) 0.014(3) 0.010(2) 0.004(2) -0.002(2)
N3 0.008(2) 0.039(3) 0.018(3) 0.008(2) 0.002(2) 0.001(2)
N4 0.016(3) 0.055(4) 0.027(3) 0.006(3) -0.001(2) 0.006(3)
N5 0.020(3) 0.045(4) 0.037(3) 0.015(3) 0.000(2) 0.003(3)
N6 0.024(3) 0.053(4) 0.035(3) 0.015(3) 0.000(3) 0.001(3)
N7 0.025(3) 0.038(3) 0.045(4) 0.002(3) -0.003(3) 0.003(3)
N8 0.023(3) 0.026(3) 0.020(3) 0.004(2) -0.001(2) 0.004(2)
N9 0.017(2) 0.022(3) 0.026(3) 0.008(2) -0.002(2) 0.001(2)
N10 0.025(3) 0.016(3) 0.028(3) -0.001(2) 0.005(2) 0.004(2)
N11 0.028(3) 0.029(3) 0.030(3) 0.014(2) 0.003(2) -0.004(2)
C61 0.029(3) 0.027(4) 0.026(4) 0.012(3) -0.001(3) 0.007(3)
O1 0.027(3) 0.090(4) 0.108(5) 0.068(4) 0.015(3) 0.013(3)
O2 0.034(3) 0.042(3) 0.044(3) 0.005(2) -0.002(2) 0.006(2)
O3 0.043(3) 0.046(3) 0.038(3) 0.015(2) -0.007(2) 0.005(2)
O4 0.025(3) 0.059(4) 0.076(4) 0.034(3) -0.005(3) -0.004(2)
O5 0.087(5) 0.125(7) 0.055(4) -0.015(4) 0.001(4) 0.017(5)
O6 0.139(4) 0.128(3) 0.135(3) 0.023(2) 0.007(2) 0.0171(19)
O7 0.074(4) 0.049(4) 0.098(5) 0.030(3) 0.016(4) 0.019(3)
O8 0.060(3) 0.038(3) 0.071(4) 0.013(3) 0.019(3) 0.008(3)
C77 0.146(5) 0.146(5) 0.146(5) 0.0274(14) 0.0066(10) 0.0076(10)

loop_
_atom_type_symbol
_atom_type_description
_atom_type_scat_dispersion_real
_atom_type_scat_dispersion_imag
_atom_type_scat_source
C C 0.0033 0.0016 'International Tables Vol C Tables 4.2.6.8 and 6.1.1.4'
H H 0.0000 0.0000 'International Tables Vol C Tables 4.2.6.8 and 6.1.1.4'
N N 0.0061 0.0033 'International Tables Vol C Tables 4.2.6.8 and 6.1.1.4'
O O 0.0106 0.0060 'International Tables Vol C Tables 4.2.6.8 and 6.1.1.4'
Cd Cd -0.8075 1.2024 'International Tables Vol C Tables 4.2.6.8 and 6.1.1.4'

loop_
_geom_angle_atom_site_label_1
_geom_angle_atom_site_label_2
_geom_angle_atom_site_label_3
_geom_angle
_geom_angle_site_symmetry_1
_geom_angle_site_symmetry_3
O3 C1 O4 123.1(7) . .
O3 C1 C2 117.7(7) . .
O4 C1 C2 119.2(7) . .
C1 C2 H2A 109.5 . .
C1 C2 H2B 109.5 . .
H2A C2 H2B 109.5 . .
C1 C2 H2C 109.5 . .
H2A C2 H2C 109.5 . .
H2B C2 H2C 109.5 . .
O1 C3 O2 120.4(6) . .
O1 C3 C4 120.0(7) . .
O2 C3 C4 119.4(6) . .
C3 C4 H4A 109.5 . .
C3 C4 H4B 109.5 . .
H4A C4 H4B 109.5 . .
C3 C4 H4C 109.5 . .
H4A C4 H4C 109.5 . .
H4B C4 H4C 109.5 . .
N1 C5 N2 111.6(5) . .
N1 C5 H5 124.2 . .
N2 C5 H5 124.2 . .
C7 C6 N1 109.9(6) . .
C7 C6 H6 125.1 . .
N1 C6 H6 125.1 . .
N2 C7 C6 106.3(5) . .
N2 C7 H7 126.8 . .
C6 C7 H7 126.8 . .
N2 C8 C9 110.7(4) . .
N2 C8 H8A 109.5 . .
C9 C8 H8A 109.5 . .
N2 C8 H8B 109.5 . .
C9 C8 H8B 109.5 . .
H8A C8 H8B 108.1 . .
C10 C9 C14 119.2(6) . .
C10 C9 C8 121.8(5) . .
C14 C9 C8 119.0(6) . .
C9 C10 C11 121.1(6) . .
C9 C10 H10 119.5 . .
C11 C10 H10 119.5 . .
C10 C11 C12 119.6(7) . .
C10 C11 H11 120.2 . .
C12 C11 H11 120.2 . .
C11 C12 C13 120.2(6) . .
C11 C12 H12 119.9 . .
C13 C12 H12 119.9 . .
C14 C13 C12 119.3(5) . .
C14 C13 C15 118.5(6) . .
C12 C13 C15 122.2(5) . .
C13 C14 C9 120.6(6) . .
C13 C14 H14 119.7 . .
C9 C14 H14 119.7 . .
N3 C15 C13 113.0(5) . .
N3 C15 H15A 109.0 . .
C13 C15 H15A 109.0 . .
N3 C15 H15B 109.0 . .
C13 C15 H15B 109.0 . .
H15A C15 H15B 107.8 . .
N3 C16 C17 114.6(5) . .
N3 C16 H16A 108.6 . .
C17 C16 H16A 108.6 . .
N3 C16 H16B 108.6 . .
C17 C16 H16B 108.6 . .
H16A C16 H16B 107.6 . .
C22 C17 C18 119.3(5) . .
C22 C17 C16 123.1(5) . .
C18 C17 C16 117.5(5) . .
C19 C18 C17 120.4(6) . .
C19 C18 H18 119.8 . .
C17 C18 H18 119.8 . .
C18 C19 C20 119.7(6) . .
C18 C19 C23 118.6(6) . .
C20 C19 C23 121.7(5) . .
C21 C20 C19 120.2(5) . .
C21 C20 H20 119.9 . .
C19 C20 H20 119.9 . .
C20 C21 C22 120.3(6) . .
C20 C21 H21 119.9 . .
C22 C21 H21 119.9 . .
C17 C22 C21 120.0(6) . .
C17 C22 H22 120.0 . .
C21 C22 H22 120.0 . .
N4 C23 C19 111.9(5) . .
N4 C23 H23A 109.2 . .
C19 C23 H23A 109.2 . .
N4 C23 H23B 109.2 . .
C19 C23 H23B 109.2 . .
H23A C23 H23B 107.9 . .
N5 C24 N4 110.9(6) . .
N5 C24 H24 124.6 . .
N4 C24 H24 124.6 . .
C26 C25 N4 106.7(6) . .
C26 C25 H25 126.6 . .
N4 C25 H25 126.6 . .
C25 C26 N5 108.5(7) . .
C25 C26 H26 125.8 . .
N5 C26 H26 125.8 . .
N3 C27 C28 111.4(5) . .
N3 C27 H27A 109.4 . .
C28 C27 H27A 109.4 . .
N3 C27 H27B 109.4 . .
C28 C27 H27B 109.4 . .
H27A C27 H27B 108.0 . .
C33 C28 C29 118.4(6) . .
C33 C28 C27 121.9(5) . .
C29 C28 C27 119.6(6) . .
C30 C29 C28 120.7(7) . .
C30 C29 H29 119.6 . .
C28 C29 H29 119.6 . .
C31 C30 C29 120.1(6) . .
C31 C30 H30 119.9 . .
C29 C30 H30 119.9 . .
C30 C31 C32 120.8(6) . .
C30 C31 H31 119.6 . .
C32 C31 H31 119.6 . .
C31 C32 C33 117.8(7) . .
C31 C32 C34 120.4(6) . .
C33 C32 C34 121.7(6) . .
C28 C33 C32 122.1(6) . .
C28 C33 H33 118.9 . .
C32 C33 H33 118.9 . .
N6 C34 C32 113.0(5) . .
N6 C34 H34A 109.0 . .
C32 C34 H34A 109.0 . .
N6 C34 H34B 109.0 . .
C32 C34 H34B 109.0 . .
H34A C34 H34B 107.8 . .
C37 C35 N6 106.9(6) . .
C37 C35 H35 126.6 . .
N6 C35 H35 126.6 . .
N7 C36 N6 110.5(6) . .
N7 C36 H36 124.7 . .
N6 C36 H36 124.7 . .
C35 C37 N7 109.6(6) . .
C35 C37 H37 125.2 . .
N7 C37 H37 125.2 . .
O8 C39 O7 119.2(8) . .
O8 C39 C40 121.6(7) . .
O7 C39 C40 119.1(8) . .
C39 C40 H40A 109.5 . .
C39 C40 H40B 109.5 . .
H40A C40 H40B 109.5 . .
C39 C40 H40C 109.5 . .
H40A C40 H40C 109.5 . .
H40B C40 H40C 109.5 . .
N8 C41 N9 111.3(5) . .
N8 C41 H41 124.4 . .
N9 C41 H41 124.4 . .
C43 C42 N8 109.6(5) . .
C43 C42 H42 125.2 . .
N8 C42 H42 125.2 . .
C42 C43 N9 106.6(5) . .
C42 C43 H43 126.7 . .
N9 C43 H43 126.7 . .
N9 C44 C46 114.2(5) . .
N9 C44 H44A 108.7 . .
C46 C44 H44A 108.7 . .
N9 C44 H44B 108.7 . .
C46 C44 H44B 108.7 . .
H44A C44 H44B 107.6 . .
C46 C45 C50 120.6(6) . .
C46 C45 H45 119.7 . .
C50 C45 H45 119.7 . .
C45 C46 C47 118.8(6) . .
C45 C46 C44 120.7(5) . .
C47 C46 C44 120.5(6) . .
C48 C47 C46 121.0(6) . .
C48 C47 H47 119.5 . .
C46 C47 H47 119.5 . .
C47 C48 C49 119.7(5) . .
C47 C48 C51 120.9(6) . .
C49 C48 C51 119.4(6) . .
C50 C49 C48 120.3(6) . .
C50 C49 H49 119.8 . .
C48 C49 H49 119.8 . .
C49 C50 C45 119.6(6) . .
C49 C50 H50 120.2 . .
C45 C50 H50 120.2 . .
N10 C51 C48 112.5(5) . .
N10 C51 H51A 109.1 . .
C48 C51 H51A 109.1 . .
N10 C51 H51B 109.1 . .
C48 C51 H51B 109.1 . .
H51A C51 H51B 107.8 . .
N10 C52 C53 113.8(5) . .
N10 C52 H52A 108.8 . .
C53 C52 H52A 108.8 . .
N10 C52 H52B 108.8 . .
C53 C52 H52B 108.8 . .
H52A C52 H52B 107.7 . .
C54 C53 C58 117.2(6) . .
C54 C53 C52 121.6(5) . .
C58 C53 C52 121.1(6) . .
C53 C54 C55 123.2(6) . .
C53 C54 H54 118.4 . .
C55 C54 H54 118.4 . .
C56 C55 C54 118.2(6) . .
C56 C55 C59 123.9(6) . .
C54 C55 C59 117.8(5) . .
C55 C56 C57 120.5(6) . .
C55 C56 H56 119.8 . .
C57 C56 H56 119.8 . .
C58 C57 C56 119.7(6) . .
C58 C57 H57 120.2 . .
C56 C57 H57 120.2 . .
C57 C58 C53 121.3(6) . .
C57 C58 H58 119.4 . .
C53 C58 H58 119.4 . .
N11 C59 C55 115.3(5) . .
N11 C59 H59A 108.4 . .
C55 C59 H59A 108.4 . .
N11 C59 H59B 108.4 . .
C55 C59 H59B 108.4 . .
H59A C59 H59B 107.5 . .
C61 C60 N11 106.7(5) . .
C61 C60 H60 126.7 . .
N11 C60 H60 126.7 . .
C62 N12 C61 105.9(5) . .
C62 N12 Cd1 122.5(4) . 1_666
C61 N12 Cd1 130.6(4) . 1_666
N12 C62 N11 111.3(5) . .
N12 C62 H62 124.3 . .
N11 C62 H62 124.3 . .
N10 C63 C64 112.4(5) . .
N10 C63 H63A 109.1 . .
C64 C63 H63A 109.1 . .
N10 C63 H63B 109.1 . .
C64 C63 H63B 109.1 . .
H63A C63 H63B 107.9 . .
C69 C64 C65 118.5(8) . .
C69 C64 C63 119.1(6) . .
C65 C64 C63 122.4(8) . .
C64 C65 C66 120.8(9) . .
C64 C65 H65 119.6 . .
C66 C65 H65 119.6 . .
C67 C66 C65 120.1(9) . .
C67 C66 H66 120.0 . .
C65 C66 H66 120.0 . .
C66 C67 C68 120.5(9) . .
C66 C67 H67 119.8 . .
C68 C67 H67 119.8 . .
C67 C68 C69 119.5(9) . .
C67 C68 C70 121.2(9) . .
C69 C68 C70 119.2(8) . .
C64 C69 C68 120.6(8) . .
C64 C69 H69 119.7 . .
C68 C69 H69 119.7 . .
N13 C70 C68 112.8(7) . .
N13 C70 H70A 109.0 . .
C68 C70 H70A 109.0 . .
N13 C70 H70B 109.0 . .
C68 C70 H70B 109.0 . .
H70A C70 H70B 107.8 . .
C75A N13 C71A 101.4(10) . .
C71B N13 C70 144.3(12) . .
C75A N13 C70 142.6(9) . .
C71A N13 C70 114.9(8) . .
C71B N13 C75B 107.5(12) . .
C70 N13 C75B 107.9(9) . .
C71A N14A C74A 102.6 . .
N14A C71A N13 113.5(7) . .
N14A C71A H71A 123.3 . .
N13 C71A H71A 123.3 . .
C75A C74A N14A 107.4 . .
C75A C74A H74A 126.3 . .
N14A C74A H74A 126.3 . .
N13 C75A C74A 109.9(6) . .
N13 C75A H75A 125.0 . .
C74A C75A H75A 125.0 . .
N13 C71B N14B 110.0(16) . .
N13 C71B H71B 125.0 . .
N14B C71B H71B 125.0 . .
C75B C74B N14B 108.0(16) . .
C75B C74B H74B 126.0 . .
N14B C74B H74B 126.0 . .
C74B C75B N13 104.2(14) . .
C74B C75B H75B 127.9 . .
N13 C75B H75B 127.9 . .
C74B N14B C71B 109.1(15) . .
O5 C76 O6 124.5(8) . .
O5 C76 C77 116.8(10) . .
O6 C76 C77 117.5(10) . .
O5 C76 Cd2 69.1(5) . .
O6 C76 Cd2 56.5(5) . .
C77 C76 Cd2 174.0(8) . .
N12 Cd1 N1 101.80(17) 1_444 .
N12 Cd1 O3 129.94(17) 1_444 .
N1 Cd1 O3 88.87(17) . .
N12 Cd1 N5 90.45(18) 1_444 2_565
N1 Cd1 N5 167.74(17) . 2_565
O3 Cd1 N5 83.62(18) . 2_565
N12 Cd1 O1 83.51(17) 1_444 .
N1 Cd1 O1 94.01(19) . .
O3 Cd1 O1 145.05(17) . .
N5 Cd1 O1 86.7(2) 2_565 .
N12 Cd1 O2 135.18(17) 1_444 .
N1 Cd1 O2 87.20(15) . .
O3 Cd1 O2 93.59(17) . .
N5 Cd1 O2 83.62(16) 2_565 .
O1 Cd1 O2 51.89(16) . .
N8 Cd2 N7 113.81(19) . .
N8 Cd2 O7 110.5(2) . .
N7 Cd2 O7 116.5(2) . .
N8 Cd2 O6 103.1(3) . .
N7 Cd2 O6 123.9(3) . .
O7 Cd2 O6 85.3(3) . .
N8 Cd2 O8 84.50(17) . .
N7 Cd2 O8 87.3(2) . .
O7 Cd2 O8 54.44(19) . .
O6 Cd2 O8 138.5(3) . .
N8 Cd2 O5 95.2(2) . .
N7 Cd2 O5 87.1(2) . .
O7 Cd2 O5 131.0(2) . .
O6 Cd2 O5 47.6(3) . .
O8 Cd2 O5 173.8(2) . .
N8 Cd2 C76 102.4(2) . .
N7 Cd2 C76 103.9(2) . .
O7 Cd2 C76 108.3(2) . .
O6 Cd2 C76 24.7(2) . .
O8 Cd2 C76 162.7(2) . .
O5 Cd2 C76 23.1(2) . .
C5 N1 C6 105.0(5) . .
C5 N1 Cd1 128.2(4) . .
C6 N1 Cd1 126.5(4) . .
C5 N2 C7 107.1(5) . .
C5 N2 C8 126.4(5) . .
C7 N2 C8 126.0(5) . .
C16 N3 C15 108.1(4) . .
C16 N3 C27 108.9(4) . .
C15 N3 C27 109.4(4) . .
C24 N4 C25 107.6(6) . .
C24 N4 C23 124.7(6) . .
C25 N4 C23 127.6(6) . .
C24 N5 C26 106.3(6) . .
C24 N5 Cd1 120.2(4) . 2_565
C26 N5 Cd1 133.6(5) . 2_565
C36 N6 C35 107.4(5) . .
C36 N6 C34 126.5(5) . .
C35 N6 C34 126.2(6) . .
C36 N7 C37 105.6(6) . .
C36 N7 Cd2 128.7(5) . .
C37 N7 Cd2 125.7(4) . .
C41 N8 C42 105.6(5) . .
C41 N8 Cd2 126.9(4) . .
C42 N8 Cd2 127.3(4) . .
C41 N9 C43 106.9(5) . .
C41 N9 C44 125.7(5) . .
C43 N9 C44 127.3(5) . .
C63 N10 C51 111.4(5) . .
C63 N10 C52 112.2(5) . .
C51 N10 C52 110.6(5) . .
C62 N11 C60 106.1(5) . .
C62 N11 C59 126.0(5) . .
C60 N11 C59 127.8(5) . .
C60 C61 N12 110.0(5) . .
C60 C61 H61 125.0 . .
N12 C61 H61 125.0 . .
C3 O1 Cd1 99.2(4) . .
C3 O2 Cd1 88.5(3) . .
C1 O3 Cd1 102.0(4) . .
C76 O5 Cd2 87.8(6) . .
C76 O6 Cd2 98.8(6) . .
C39 O7 Cd2 98.2(5) . .
C39 O8 Cd2 87.7(4) . .
C76 C77 H77A 109.5 . .
C76 C77 H77B 109.5 . .
H77A C77 H77B 109.5 . .
C76 C77 H77C 109.5 . .
H77A C77 H77C 109.5 . .
H77B C77 H77C 109.5 . .

loop_
_geom_bond_atom_site_label_1
_geom_bond_atom_site_label_2
_geom_bond_distance
_geom_bond_site_symmetry_2
C1 O3 1.243(7) .
C1 O4 1.243(8) .
C1 C2 1.510(10) .
C2 H2A 0.9800 .
C2 H2B 0.9800 .
C2 H2C 0.9800 .
C3 O1 1.220(7) .
C3 O2 1.288(7) .
C3 C4 1.468(9) .
C4 H4A 0.9800 .
C4 H4B 0.9800 .
C4 H4C 0.9800 .
C5 N1 1.326(7) .
C5 N2 1.344(7) .
C5 H5 0.9500 .
C6 C7 1.363(8) .
C6 N1 1.365(8) .
C6 H6 0.9500 .
C7 N2 1.356(7) .
C7 H7 0.9500 .
C8 N2 1.468(7) .
C8 C9 1.523(8) .
C8 H8A 0.9900 .
C8 H8B 0.9900 .
C9 C10 1.368(8) .
C9 C14 1.409(7) .
C10 C11 1.390(9) .
C10 H10 0.9500 .
C11 C12 1.393(8) .
C11 H11 0.9500 .
C12 C13 1.396(8) .
C12 H12 0.9500 .
C13 C14 1.385(8) .
C13 C15 1.506(7) .
C14 H14 0.9500 .
C15 N3 1.475(7) .
C15 H15A 0.9900 .
C15 H15B 0.9900 .
C16 N3 1.474(7) .
C16 C17 1.510(7) .
C16 H16A 0.9900 .
C16 H16B 0.9900 .
C17 C22 1.382(8) .
C17 C18 1.397(8) .
C18 C19 1.384(8) .
C18 H18 0.9500 .
C19 C20 1.386(9) .
C19 C23 1.526(8) .
C20 C21 1.373(8) .
C20 H20 0.9500 .
C21 C22 1.394(8) .
C21 H21 0.9500 .
C22 H22 0.9500 .
C23 N4 1.460(8) .
C23 H23A 0.9900 .
C23 H23B 0.9900 .
C24 N5 1.312(8) .
C24 N4 1.354(7) .
C24 H24 0.9500 .
C25 C26 1.357(10) .
C25 N4 1.370(9) .
C25 H25 0.9500 .
C26 N5 1.401(8) .
C26 H26 0.9500 .
C27 N3 1.491(7) .
C27 C28 1.504(8) .
C27 H27A 0.9900 .
C27 H27B 0.9900 .
C28 C33 1.373(9) .
C28 C29 1.398(8) .
C29 C30 1.384(9) .
C29 H29 0.9500 .
C30 C31 1.384(10) .
C30 H30 0.9500 .
C31 C32 1.390(9) .
C31 H31 0.9500 .
C32 C33 1.412(9) .
C32 C34 1.497(9) .
C33 H33 0.9500 .
C34 N6 1.477(8) .
C34 H34A 0.9900 .
C34 H34B 0.9900 .
C35 C37 1.340(9) .
C35 N6 1.365(8) .
C35 H35 0.9500 .
C36 N7 1.335(7) .
C36 N6 1.338(8) .
C36 H36 0.9500 .
C37 N7 1.369(8) .
C37 H37 0.9500 .
C39 O8 1.247(9) .
C39 O7 1.279(8) .
C39 C40 1.510(11) .
C40 H40A 0.9800 .
C40 H40B 0.9800 .
C40 H40C 0.9800 .
C41 N8 1.314(7) .
C41 N9 1.341(7) .
C41 H41 0.9500 .
C42 C43 1.340(8) .
C42 N8 1.371(7) .
C42 H42 0.9500 .
C43 N9 1.365(7) .
C43 H43 0.9500 .
C44 N9 1.463(7) .
C44 C46 1.499(8) .
C44 H44A 0.9900 .
C44 H44B 0.9900 .
C45 C46 1.389(8) .
C45 C50 1.396(8) .
C45 H45 0.9500 .
C46 C47 1.397(7) .
C47 C48 1.368(8) .
C47 H47 0.9500 .
C48 C49 1.398(8) .
C48 C51 1.508(7) .
C49 C50 1.376(8) .
C49 H49 0.9500 .
C50 H50 0.9500 .
C51 N10 1.459(7) .
C51 H51A 0.9900 .
C51 H51B 0.9900 .
C52 N10 1.476(8) .
C52 C53 1.486(8) .
C52 H52A 0.9900 .
C52 H52B 0.9900 .
C53 C54 1.380(8) .
C53 C58 1.392(8) .
C54 C55 1.382(8) .
C54 H54 0.9500 .
C55 C56 1.382(8) .
C55 C59 1.511(9) .
C56 C57 1.389(9) .
C56 H56 0.9500 .
C57 C58 1.381(8) .
C57 H57 0.9500 .
C58 H58 0.9500 .
C59 N11 1.445(7) .
C59 H59A 0.9900 .
C59 H59B 0.9900 .
C60 C61 1.341(8) .
C60 N11 1.381(7) .
C60 H60 0.9500 .
N12 C62 1.317(8) .
N12 C61 1.366(7) .
N12 Cd1 2.300(5) 1_666
C62 N11 1.353(7) .
C62 H62 0.9500 .
C63 N10 1.457(7) .
C63 C64 1.513(10) .
C63 H63A 0.9900 .
C63 H63B 0.9900 .
C64 C69 1.381(10) .
C64 C65 1.383(10) .
C65 C66 1.397(12) .
C65 H65 0.9500 .
C66 C67 1.348(13) .
C66 H66 0.9500 .
C67 C68 1.384(12) .
C67 H67 0.9500 .
C68 C69 1.397(10) .
C68 C70 1.516(12) .
C69 H69 0.9500 .
C70 N13 1.464(10) .
C70 H70A 0.9900 .
C70 H70B 0.9900 .
N13 C71B 1.252(15) .
N13 C75A 1.369(16) .
N13 C71A 1.405(12) .
N13 C75B 1.502(18) .
N14A C71A 1.369(8) .
N14A C74A 1.382(8) .
C71A H71A 0.9500 .
C74A C75A 1.377(8) .
C74A H74A 0.9500 .
C75A H75A 0.9500 .
C71B N14B 1.360(16) .
C71B H71B 0.9500 .
C74B C75B 1.339(15) .
C74B N14B 1.353(14) .
C74B H74B 0.9500 .
C75B H75B 0.9500 .
C76 O5 1.080(9) .
C76 O6 1.162(10) .
C76 C77 1.531(13) .
C76 Cd2 2.748(6) .
Cd1 N1 2.305(5) .
Cd1 O3 2.327(5) .
Cd1 N5 2.348(5) 2_565
Cd1 O1 2.386(6) .
Cd1 O2 2.573(4) .
Cd2 N8 2.197(5) .
Cd2 N7 2.245(5) .
Cd2 O7 2.250(6) .
Cd2 O6 2.319(8) .
Cd2 O8 2.492(5) .
Cd2 O5 2.568(6) .
C61 H61 0.9500 .
C77 H77A 0.9800 .
C77 H77B 0.9800 .
C77 H77C 0.9800 .
